data_4066125
loop_
_publ_author_name
'Chianese, Anthony R.'
'Mo, Allen'
'Lampland, Nicole L.'
'Swartz, Raymond L.'
'Bremer, Paul T.'

_publ_section_title
;
 Iridium Complexes of CCC-Pincer N-Heterocyclic Carbene Ligands: Synthesis
 and Catalytic C&#x2212;H Functionalization
;
_journal_issue 13
_journal_name_full Organometallics
_journal_page_first 3019
_journal_paper_doi 10.1021/om100302g
_journal_volume 29
_journal_year 2010
_chemical_formula_moiety 'C42 H40 Cl5 Ir1 N5'
_chemical_formula_sum 'C42 H40 Cl5 Ir N5'
_chemical_formula_weight 984.30
_space_group_IT_number 14
_symmetry_cell_setting monoclinic
_symmetry_space_group_name_Hall '-P 2ybc'
_symmetry_space_group_name_H-M 'P 1 21/c 1'
_atom_sites_solution_hydrogens geom
_atom_sites_solution_primary direct
_audit_creation_date 10-02-28
_audit_creation_method CRYSTALS_ver_14.03
_cell_angle_alpha 90.0
_cell_angle_beta 94.406(2)
_cell_angle_gamma 90.0
_cell_formula_units_Z 4.00000
_cell_length_a 12.8180(3)
_cell_length_b 7.93105(16)
_cell_length_c 39.8998(11)
_cell_measurement_reflns_used 12377
_cell_measurement_temperature 110
_cell_measurement_theta_max 29.2293
_cell_measurement_theta_min 3.3427
_cell_volume 4044.23(17)
_computing_cell_refinement
;
CrysAlis RED, Oxford Diffraction Ltd.,
Version 1.171.32.29 (release 10-06-2008 CrysAlis171 .NET)
(compiled Jun 10 2008,16:49:55)
;
_computing_data_collection
;
CrysAlis CCD, Oxford Diffraction Ltd.,
Version 1.171.32.29 (release 10-06-2008 CrysAlis171 .NET)
(compiled Jun 10 2008,16:49:55)
;
_computing_data_reduction
;
CrysAlis RED, Oxford Diffraction Ltd.,
Version 1.171.32.29 (release 10-06-2008 CrysAlis171 .NET)
(compiled Jun 10 2008,16:49:55)
;
_computing_publication_material 'CRYSTALS (Betteridge et al., 2003)'
_computing_structure_refinement 'CRYSTALS (Betteridge et al., 2003)'
_computing_structure_solution 'SIR92 (Altomare et al., 1994)'
_diffrn_ambient_temperature 110(2)
_diffrn_detector CCD
_diffrn_detector_area_resol_mean 10.3533
_diffrn_detector_type 'Oxford Diffraction Ruby CCD'
_diffrn_measured_fraction_theta_full 0.998
_diffrn_measured_fraction_theta_max 0.874
_diffrn_measurement_details
;
  1 omega  -23.00   90.00   1.0000   60.0000
omega____ theta____ kappa____ phi______ omega'___ theta'___ frames
    -       11.1395   77.0000  300.0000    0.0000    0.0000 113

  2 omega  -23.00   36.00   1.0000   60.0000
omega____ theta____ kappa____ phi______ omega'___ theta'___ frames
    -       11.1395   77.0000   90.0000    0.0000    0.0000 59

  3 omega  -23.00   90.00   1.0000   60.0000
omega____ theta____ kappa____ phi______ omega'___ theta'___ frames
    -       11.1395   77.0000  240.0000    0.0000    0.0000 113

  4 omega  -42.00  -15.00   1.0000   60.0000
omega____ theta____ kappa____ phi______ omega'___ theta'___ frames
    -      -11.9208   77.0000   90.0000    0.0000    0.0000 27

;
_diffrn_measurement_device '\k-geometry diffractometer'
_diffrn_measurement_device_type 'Oxford Diffraction Gemini R Ultra'
_diffrn_measurement_method 'phi and omega scans'
_diffrn_orient_matrix_UB_11 0.0439999329
_diffrn_orient_matrix_UB_12 0.0541413786
_diffrn_orient_matrix_UB_13 0.0001954129
_diffrn_orient_matrix_UB_21 0.0085798244
_diffrn_orient_matrix_UB_22 -0.0107058734
_diffrn_orient_matrix_UB_23 0.0175788253
_diffrn_orient_matrix_UB_31 0.0325885960
_diffrn_orient_matrix_UB_32 -0.0701596966
_diffrn_orient_matrix_UB_33 -0.0025597406
_diffrn_radiation_monochromator graphite
_diffrn_radiation_probe x-ray
_diffrn_radiation_source 'Enhance (Mo) X-ray Source'
_diffrn_radiation_type 'Mo K\a'
_diffrn_radiation_wavelength 0.7107
_diffrn_reflns_av_R_equivalents 0.0434
_diffrn_reflns_av_sigmaI/netI 0.0960
_diffrn_reflns_limit_h_max 14
_diffrn_reflns_limit_h_min -17
_diffrn_reflns_limit_k_max 10
_diffrn_reflns_limit_k_min -10
_diffrn_reflns_limit_l_max 54
_diffrn_reflns_limit_l_min -39
_diffrn_reflns_number 32928
_diffrn_reflns_theta_full 26.094
_diffrn_reflns_theta_max 29.2293
_diffrn_reflns_theta_min 3.3427
_diffrn_source 'fine-focus sealed tube'
_diffrn_source_current 40
_diffrn_source_voltage 50
_diffrn_standards_decay_% <2%
_diffrn_standards_interval_count 50
_diffrn_standards_number 2
_exptl_absorpt_coefficient_mu 3.663
_exptl_absorpt_correction_T_max 0.923
_exptl_absorpt_correction_T_min 0.678
_exptl_absorpt_correction_type analytical
_exptl_absorpt_process_details
;
CrysAlis RED, Oxford Diffraction Ltd.,
Version 1.171.32.29 (release 10-06-2008 CrysAlis171 .NET)
(compiled Jun 10 2008,16:49:55)
Analytical numeric absorption correction using a multifaceted crystal
            model based on expressions derived by R.C. Clark & J.S. Reid.
(Clark, R. C. & Reid, J. S. (1995). Acta Cryst. A51, 887-897)
;
_exptl_crystal_colour yellow
_exptl_crystal_density_diffrn 1.616
_exptl_crystal_density_method 'not measured'
_exptl_crystal_description rod
_exptl_crystal_F_000 1956
_exptl_crystal_size_max 0.1366
_exptl_crystal_size_mid 0.1147
_exptl_crystal_size_min 0.0223
_refine_diff_density_max 2.51
_refine_diff_density_min -4.56
_refine_ls_extinction_method None
_refine_ls_goodness_of_fit_ref 1.0328
_refine_ls_matrix_type full
_refine_ls_number_parameters 478
_refine_ls_number_reflns 9670
_refine_ls_number_restraints 0
_refine_ls_R_factor_all 0.0625
_refine_ls_R_factor_gt 0.0378
_refine_ls_shift/su_max 0.0018459
_refine_ls_shift/su_mean 0.0963910
_refine_ls_structure_factor_coef Fsqd
_refine_ls_weighting_details
;
 Method= Modified Sheldrick 
 w=1/[\s^2^(F^2^) + ( 0.02P)^2^ + 0.00P] 
 ,where P=(max(Fo^2^,0) + 2Fc^2^)/3 
;
_refine_ls_weighting_scheme calc
_refine_ls_wR_factor_all 0.0642
_refine_ls_wR_factor_gt 0.0616
_refine_ls_wR_factor_ref 0.0642
_reflns_limit_h_max 17
_reflns_limit_h_min -17
_reflns_limit_k_max 10
_reflns_limit_k_min 0
_reflns_limit_l_max 54
_reflns_limit_l_min 0
_reflns_number_gt 7185
_reflns_number_total 9671
_reflns_threshold_expression I>2.0\s(I)
_oxford_diffrn_Wilson_B_factor 1.00
_oxford_diffrn_Wilson_scale 7.09
_oxford_refine_ls_r_factor_ref 0.0625
_oxford_refine_ls_scale 0.5023(3)
_oxford_reflns_number_all 9670
_oxford_reflns_threshold_expression_ref I>-10.0\s(I)
_cod_data_source_file om100302g_si_002.cif
_cod_data_source_block arc51
_cod_depositor_comments
;
The following automatic conversions were performed:

'_symmetry_cell_setting' value 'Monoclinic' changed to 'monoclinic'
according to /home/saulius/struct/CIF-dictionaries/cif_core.dic
dictionary named 'cif_core.dic' version 2.4.1 from
2010-06-29.

'_diffrn_radiation_probe' value 'X-ray' changed to
'x-ray' according to
/home/saulius/struct/CIF-dictionaries/cif_core.dic dictionary named
'cif_core.dic' version 2.4.1 from 2010-06-29.

Automatic conversion script
Id: cif_fix_values 1715 2011-07-08 13:25:40Z adriana 
;
_cod_original_sg_symbol_H-M 'P 1 21/c 1 '
_cod_original_formula_sum 'C42 H40 Cl5 Ir1 N5'
_cod_database_code 4066125

loop_
_symmetry_equiv_pos_as_xyz
x,y,z
-x,-y,-z
-x,y+1/2,-z+1/2
x,-y+1/2,z+1/2

loop_
_atom_site_label
_atom_site_type_symbol
_atom_site_fract_x
_atom_site_fract_y
_atom_site_fract_z
_atom_site_U_iso_or_equiv
_atom_site_occupancy
_atom_site_adp_type
Ir1 Ir 0.668121(11) 0.56667(2) 0.604751(4) 0.0123 1.0000 Uani
Cl2 Cl 0.78773(7) 0.32721(13) 0.62198(3) 0.0229 1.0000 Uani
N3 N 0.7921(2) 0.7354(4) 0.61690(8) 0.0159 1.0000 Uani
C4 C 0.8573(3) 0.8298(5) 0.62350(10) 0.0167 1.0000 Uani
C5 C 0.9411(3) 0.9523(5) 0.63180(10) 0.0227 1.0000 Uani
C6 C 0.5960(3) 0.5620(6) 0.64767(9) 0.0170 1.0000 Uani
N7 N 0.6006(2) 0.6430(4) 0.67785(8) 0.0151 1.0000 Uani
C8 C 0.5175(3) 0.5951(5) 0.69679(10) 0.0187 1.0000 Uani
C9 C 0.4907(3) 0.6485(6) 0.72782(10) 0.0234 1.0000 Uani
C10 C 0.4008(3) 0.5794(6) 0.73930(10) 0.0288 1.0000 Uani
C11 C 0.3411(3) 0.4623(6) 0.72016(11) 0.0284 1.0000 Uani
C12 C 0.3686(3) 0.4079(5) 0.68913(10) 0.0221 1.0000 Uani
C13 C 0.4587(3) 0.4774(5) 0.67743(10) 0.0178 1.0000 Uani
N14 N 0.5089(2) 0.4579(4) 0.64766(8) 0.0169 1.0000 Uani
C15 C 0.4843(3) 0.3652(5) 0.61746(10) 0.0168 1.0000 Uani
C16 C 0.4081(3) 0.2441(5) 0.61072(10) 0.0183 1.0000 Uani
C17 C 0.4006(3) 0.1675(5) 0.57913(11) 0.0198 1.0000 Uani
C18 C 0.4669(3) 0.2110(5) 0.55417(10) 0.0186 1.0000 Uani
C19 C 0.5417(3) 0.3354(5) 0.56174(10) 0.0146 1.0000 Uani
C20 C 0.5534(3) 0.4084(5) 0.59359(10) 0.0148 1.0000 Uani
N21 N 0.6156(2) 0.4049(4) 0.54068(8) 0.0139 1.0000 Uani
C22 C 0.6291(3) 0.3897(5) 0.50638(10) 0.0144 1.0000 Uani
C23 C 0.5804(3) 0.2932(5) 0.48046(10) 0.0199 1.0000 Uani
C24 C 0.6158(3) 0.3133(5) 0.44880(10) 0.0211 1.0000 Uani
C25 C 0.6963(3) 0.4251(6) 0.44259(9) 0.0220 1.0000 Uani
C26 C 0.7441(3) 0.5227(5) 0.46813(10) 0.0186 1.0000 Uani
C27 C 0.7091(3) 0.5014(5) 0.49985(10) 0.0156 1.0000 Uani
N28 N 0.7406(2) 0.5806(4) 0.53051(7) 0.0146 1.0000 Uani
C29 C 0.6841(3) 0.5226(5) 0.55571(10) 0.0143 1.0000 Uani
C30 C 0.6833(3) 0.7575(5) 0.68923(9) 0.0141 1.0000 Uani
C31 C 0.7702(3) 0.6909(5) 0.70791(9) 0.0163 1.0000 Uani
C32 C 0.8493(3) 0.8020(5) 0.71908(10) 0.0191 1.0000 Uani
C33 C 0.8444(3) 0.9727(5) 0.71138(10) 0.0177 1.0000 Uani
C34 C 0.7584(3) 1.0326(5) 0.69188(10) 0.0184 1.0000 Uani
C35 C 0.6758(3) 0.9269(6) 0.68063(9) 0.0175 1.0000 Uani
C36 C 0.8303(3) 0.6925(5) 0.53602(9) 0.0157 1.0000 Uani
C37 C 0.9285(3) 0.6174(5) 0.54135(10) 0.0163 1.0000 Uani
C38 C 1.0144(3) 0.7247(5) 0.54597(10) 0.0196 1.0000 Uani
C39 C 1.0042(3) 0.8969(5) 0.54542(10) 0.0209 1.0000 Uani
C40 C 0.9044(3) 0.9664(5) 0.54099(11) 0.0224 1.0000 Uani
C41 C 0.8157(3) 0.8662(5) 0.53615(10) 0.0187 1.0000 Uani
C42 C 0.9402(3) 0.4306(6) 0.54281(10) 0.0236 1.0000 Uani
C43 C 1.1000(3) 1.0105(6) 0.54986(12) 0.0300 1.0000 Uani
C44 C 0.7088(3) 0.9450(6) 0.53202(12) 0.0311 1.0000 Uani
C45 C 0.7787(3) 0.5042(6) 0.71444(11) 0.0260 1.0000 Uani
C46 C 0.9310(3) 1.0906(6) 0.72418(12) 0.0306 1.0000 Uani
C47 C 0.5831(3) 0.9971(6) 0.65946(11) 0.0258 1.0000 Uani
C48 C 0.9614(3) 0.4992(6) 0.36575(13) 0.0362 1.0000 Uani
Cl49 Cl 0.87233(10) 0.65044(19) 0.37781(4) 0.0521 1.0000 Uani
Cl50 Cl 0.94662(11) 0.4584(2) 0.32217(4) 0.0593 1.0000 Uani
C51 C 0.2788(4) 0.8424(8) 0.67384(15) 0.0543 1.0000 Uani
Cl52 Cl 0.25531(15) 0.8362(2) 0.63036(4) 0.0787 1.0000 Uani
Cl53 Cl 0.20654(14) 1.0046(2) 0.69064(4) 0.0725 1.0000 Uani
H53 H 0.9736 0.9264 0.6538 0.0265 1.0000 Uiso
H52 H 0.9117 1.0628 0.6318 0.0265 1.0000 Uiso
H51 H 0.9936 0.9438 0.6154 0.0265 1.0000 Uiso
H341 H 0.7563 1.1458 0.6855 0.0222 1.0000 Uiso
H463 H 0.9947 1.0316 0.7307 0.0375 1.0000 Uiso
H462 H 0.9084 1.1526 0.7434 0.0375 1.0000 Uiso
H461 H 0.9440 1.1701 0.7070 0.0375 1.0000 Uiso
H321 H 0.9078 0.7609 0.7323 0.0212 1.0000 Uiso
H451 H 0.8401 0.4820 0.7297 0.0317 1.0000 Uiso
H453 H 0.7174 0.4616 0.7243 0.0317 1.0000 Uiso
H452 H 0.7862 0.4459 0.6937 0.0317 1.0000 Uiso
H473 H 0.6008 1.0953 0.6475 0.0305 1.0000 Uiso
H472 H 0.5288 1.0238 0.6736 0.0305 1.0000 Uiso
H471 H 0.5560 0.9169 0.6437 0.0305 1.0000 Uiso
H121 H 0.3284 0.3303 0.6767 0.0261 1.0000 Uiso
H111 H 0.2802 0.4195 0.7284 0.0323 1.0000 Uiso
H101 H 0.3801 0.6123 0.7601 0.0360 1.0000 Uiso
H91 H 0.5318 0.7274 0.7405 0.0286 1.0000 Uiso
H161 H 0.3630 0.2117 0.6264 0.0209 1.0000 Uiso
H171 H 0.3505 0.0836 0.5744 0.0213 1.0000 Uiso
H181 H 0.4614 0.1578 0.5336 0.0237 1.0000 Uiso
H381 H 1.0798 0.6763 0.5494 0.0227 1.0000 Uiso
H401 H 0.8971 1.0817 0.5410 0.0254 1.0000 Uiso
H442 H 0.7153 1.0622 0.5360 0.0362 1.0000 Uiso
H441 H 0.6636 0.8947 0.5471 0.0362 1.0000 Uiso
H443 H 0.6794 0.9266 0.5098 0.0362 1.0000 Uiso
H431 H 1.0996 1.0921 0.5320 0.0351 1.0000 Uiso
H433 H 1.1017 1.0713 0.5708 0.0351 1.0000 Uiso
H432 H 1.1628 0.9462 0.5494 0.0351 1.0000 Uiso
H422 H 1.0118 0.3993 0.5488 0.0284 1.0000 Uiso
H423 H 0.8982 0.3825 0.5594 0.0284 1.0000 Uiso
H421 H 0.9189 0.3812 0.5211 0.0284 1.0000 Uiso
H231 H 0.5247 0.2195 0.4843 0.0244 1.0000 Uiso
H241 H 0.5842 0.2484 0.4312 0.0270 1.0000 Uiso
H251 H 0.7177 0.4364 0.4210 0.0260 1.0000 Uiso
H261 H 0.7961 0.6003 0.4640 0.0217 1.0000 Uiso
H511 H 0.3523 0.8589 0.6804 0.0601 1.0000 Uiso
H512 H 0.2550 0.7365 0.6830 0.0601 1.0000 Uiso
H481 H 1.0321 0.5395 0.3712 0.0382 1.0000 Uiso
H482 H 0.9490 0.3946 0.3776 0.0382 1.0000 Uiso

loop_
_atom_site_aniso_label
_atom_site_aniso_U_11
_atom_site_aniso_U_22
_atom_site_aniso_U_33
_atom_site_aniso_U_23
_atom_site_aniso_U_13
_atom_site_aniso_U_12
Ir1 0.01013(7) 0.01291(7) 0.01385(8) 0.00002(9) -0.00001(5) -0.00344(8)
Cl2 0.0195(5) 0.0209(6) 0.0279(6) 0.0057(5) -0.0004(4) 0.0023(4)
N3 0.0159(16) 0.0149(19) 0.0172(18) -0.0020(15) 0.0028(14) -0.0050(14)
C4 0.018(2) 0.016(2) 0.017(2) 0.0016(18) 0.0049(16) 0.0015(17)
C5 0.020(2) 0.020(2) 0.029(2) -0.005(2) 0.0018(17) -0.0063(18)
C6 0.0147(18) 0.016(2) 0.020(2) 0.003(2) -0.0009(15) 0.0002(18)
N7 0.0151(16) 0.0167(18) 0.0136(17) 0.0033(15) 0.0020(13) -0.0020(13)
C8 0.0152(19) 0.022(3) 0.019(2) 0.0063(19) 0.0028(16) -0.0002(16)
C9 0.026(2) 0.027(3) 0.018(2) 0.003(2) 0.0046(18) -0.0028(18)
C10 0.029(2) 0.036(3) 0.022(2) 0.007(2) 0.0098(18) -0.002(2)
C11 0.024(2) 0.032(3) 0.031(3) 0.011(2) 0.0117(19) -0.0013(19)
C12 0.021(2) 0.019(2) 0.026(2) 0.004(2) -0.0007(17) -0.0059(17)
C13 0.018(2) 0.014(2) 0.022(2) 0.0079(18) 0.0019(17) 0.0004(15)
N14 0.0121(15) 0.018(2) 0.0204(18) 0.0035(16) 0.0019(13) -0.0022(13)
C15 0.0120(19) 0.018(2) 0.019(2) 0.0026(18) -0.0027(16) -0.0011(15)
C16 0.0130(19) 0.016(2) 0.026(2) 0.0086(19) 0.0001(17) -0.0012(15)
C17 0.016(2) 0.009(2) 0.033(3) 0.0011(19) -0.0068(18) -0.0039(15)
C18 0.016(2) 0.015(2) 0.024(2) -0.0027(19) -0.0034(17) -0.0027(16)
C19 0.0120(18) 0.013(2) 0.018(2) 0.0023(18) -0.0030(16) 0.0015(15)
C20 0.0115(17) 0.011(2) 0.022(2) -0.0001(18) -0.0009(15) -0.0028(15)
N21 0.0141(15) 0.0126(19) 0.0147(16) -0.0012(14) -0.0009(13) -0.0029(12)
C22 0.0144(19) 0.011(2) 0.017(2) -0.0004(16) -0.0029(16) 0.0036(14)
C23 0.017(2) 0.017(2) 0.025(2) -0.001(2) -0.0057(17) 0.0029(16)
C24 0.018(2) 0.022(2) 0.022(2) -0.006(2) -0.0063(17) 0.0052(17)
C25 0.024(2) 0.026(2) 0.015(2) -0.001(2) -0.0026(16) 0.009(2)
C26 0.017(2) 0.017(2) 0.022(2) 0.0027(18) 0.0004(17) 0.0015(15)
C27 0.0150(19) 0.0141(19) 0.018(2) -0.0044(17) -0.0014(16) 0.0040(15)
N28 0.0172(15) 0.0114(17) 0.0151(16) -0.0011(16) 0.0002(13) -0.0001(14)
C29 0.0122(18) 0.009(2) 0.022(2) -0.0005(16) -0.0023(16) 0.0011(14)
C30 0.0140(19) 0.016(2) 0.013(2) -0.0017(17) 0.0020(15) -0.0014(15)
C31 0.020(2) 0.014(2) 0.015(2) 0.0000(18) 0.0031(16) 0.0026(16)
C32 0.016(2) 0.021(2) 0.019(2) -0.0041(19) -0.0025(16) 0.0041(17)
C33 0.018(2) 0.018(3) 0.017(2) -0.0053(18) 0.0029(16) -0.0016(15)
C34 0.025(2) 0.012(2) 0.018(2) -0.0024(18) 0.0060(17) 0.0007(15)
C35 0.0201(19) 0.020(2) 0.0125(19) 0.001(2) 0.0049(15) 0.0024(19)
C36 0.0152(19) 0.018(2) 0.014(2) -0.0008(18) 0.0034(16) -0.0038(16)
C37 0.018(2) 0.017(2) 0.015(2) -0.0003(17) 0.0019(16) 0.0002(15)
C38 0.015(2) 0.025(2) 0.019(2) -0.0013(19) 0.0034(16) -0.0012(17)
C39 0.024(2) 0.023(3) 0.016(2) -0.0008(18) 0.0007(17) -0.0077(17)
C40 0.032(2) 0.008(2) 0.027(2) 0.0025(18) 0.0015(19) -0.0048(16)
C41 0.021(2) 0.014(2) 0.020(2) 0.0024(18) -0.0003(17) -0.0018(16)
C42 0.021(2) 0.020(2) 0.030(2) 0.001(2) 0.0038(17) 0.005(2)
C43 0.029(2) 0.026(2) 0.035(3) -0.001(2) 0.001(2) -0.0114(19)
C44 0.024(2) 0.018(2) 0.050(3) 0.003(3) -0.006(2) 0.003(2)
C45 0.031(2) 0.019(2) 0.026(3) 0.004(2) -0.006(2) 0.0041(18)
C46 0.029(2) 0.025(3) 0.038(3) -0.006(2) 0.000(2) -0.005(2)
C47 0.025(2) 0.021(2) 0.030(3) 0.005(2) -0.0061(19) 0.0036(18)
C48 0.028(3) 0.034(3) 0.046(3) -0.001(2) 0.001(2) 0.001(2)
Cl49 0.0411(7) 0.0574(9) 0.0560(9) -0.0194(8) -0.0074(6) 0.0188(6)
Cl50 0.0522(8) 0.0787(12) 0.0482(8) -0.0204(9) 0.0123(6) -0.0066(8)
C51 0.042(3) 0.053(4) 0.066(4) 0.022(3) -0.002(3) 0.012(3)
Cl52 0.1230(14) 0.0719(12) 0.0462(9) -0.0205(9) 0.0391(9) -0.0463(11)
Cl53 0.0911(12) 0.0610(10) 0.0684(11) -0.0213(9) 0.0249(9) -0.0112(9)

loop_
_atom_type_symbol
_atom_type_scat_dispersion_real
_atom_type_scat_dispersion_imag
_atom_type_scat_Cromer_Mann_a1
_atom_type_scat_Cromer_Mann_b1
_atom_type_scat_Cromer_Mann_a2
_atom_type_scat_Cromer_Mann_b2
_atom_type_scat_Cromer_Mann_a3
_atom_type_scat_Cromer_Mann_b3
_atom_type_scat_Cromer_Mann_a4
_atom_type_scat_Cromer_Mann_b4
_atom_type_scat_Cromer_Mann_c
_atom_type_scat_source
C 0.0033 0.0016 2.3100 20.8439 1.0200 10.2075 1.5886 0.5687 0.8650 51.6512 0.2156 'International Tables Vol C 4.2.6.8 and 6.1.1.4'
H 0.0000 0.0000 0.4930 10.5109 0.3229 26.1257 0.1402 3.1424 0.0408 57.7998 0.0030 'International Tables Vol C 4.2.6.8 and 6.1.1.4'
N 0.0061 0.0033 12.2126 0.0057 3.1322 9.8933 2.0125 28.9975 1.1663 0.5826 -11.5290 'International Tables Vol C 4.2.6.8 and 6.1.1.4'
Cl 0.1484 0.1585 11.4604 0.0104 7.1964 1.1662 6.2556 18.5194 1.6455 47.7784 -9.5574 'International Tables Vol C 4.2.6.8 and 6.1.1.4'
Ir -1.4442 7.9887 27.3049 1.5928 16.7296 8.8655 15.6115 0.4179 5.8338 45.0011 11.4722 'International Tables Vol C 4.2.6.8 and 6.1.1.4'

loop_
_geom_angle_atom_site_label_1
_geom_angle_atom_site_label_2
_geom_angle_atom_site_label_3
_geom_angle
_geom_angle_publ_flag
Cl2 Ir1 N3 89.05(9) yes
Cl2 Ir1 C6 93.69(12) yes
N3 Ir1 C6 101.79(14) yes
Cl2 Ir1 C20 90.55(11) yes
N3 Ir1 C20 179.60(14) yes
C6 Ir1 C20 78.17(16) yes
Cl2 Ir1 C29 91.66(10) yes
N3 Ir1 C29 101.69(13) yes
C6 Ir1 C29 155.98(14) yes
C20 Ir1 C29 78.38(15) yes
Ir1 N3 C4 178.3(3) yes
N3 C4 C5 179.6(4) yes
C4 C5 H53 108.8 no
C4 C5 H52 109.0 no
H53 C5 H52 109.9 no
C4 C5 H51 109.5 no
H53 C5 H51 108.9 no
H52 C5 H51 110.8 no
Ir1 C6 N7 138.9(3) yes
Ir1 C6 N14 115.7(3) yes
N7 C6 N14 105.1(3) yes
C6 N7 C8 111.4(3) yes
C6 N7 C30 123.8(3) yes
C8 N7 C30 124.8(3) yes
N7 C8 C9 130.7(4) yes
N7 C8 C13 106.4(3) yes
C9 C8 C13 122.8(4) yes
C8 C9 C10 116.5(4) yes
C8 C9 H91 121.5 no
C10 C9 H91 122.0 no
C9 C10 C11 121.2(4) yes
C9 C10 H101 119.1 no
C11 C10 H101 119.7 no
C10 C11 C12 122.1(4) yes
C10 C11 H111 119.3 no
C12 C11 H111 118.6 no
C11 C12 C13 116.9(4) yes
C11 C12 H121 121.4 no
C13 C12 H121 121.7 no
C8 C13 C12 120.4(4) yes
C8 C13 N14 106.2(3) yes
C12 C13 N14 133.4(4) yes
C13 N14 C6 110.9(3) yes
C13 N14 C15 133.3(3) yes
C6 N14 C15 115.6(3) yes
N14 C15 C16 129.1(4) yes
N14 C15 C20 109.9(3) yes
C16 C15 C20 121.0(4) yes
C15 C16 C17 118.5(4) yes
C15 C16 H161 122.2 no
C17 C16 H161 119.3 no
C16 C17 C18 122.1(3) yes
C16 C17 H171 119.4 no
C18 C17 H171 118.6 no
C17 C18 C19 117.7(4) yes
C17 C18 H181 120.7 no
C19 C18 H181 121.5 no
C18 C19 C20 121.1(3) yes
C18 C19 N21 128.6(4) yes
C20 C19 N21 110.3(3) yes
C19 C20 C15 119.4(3) yes
C19 C20 Ir1 120.0(3) yes
C15 C20 Ir1 120.5(3) yes
C19 N21 C22 133.0(3) yes
C19 N21 C29 115.7(3) yes
C22 N21 C29 111.1(3) yes
N21 C22 C23 133.7(4) yes
N21 C22 C27 106.0(3) yes
C23 C22 C27 120.2(4) yes
C22 C23 C24 117.0(4) yes
C22 C23 H231 121.3 no
C24 C23 H231 121.6 no
C23 C24 C25 122.2(4) yes
C23 C24 H241 117.8 no
C25 C24 H241 120.0 no
C24 C25 C26 121.0(4) yes
C24 C25 H251 120.1 no
C26 C25 H251 118.9 no
C25 C26 C27 116.6(4) yes
C25 C26 H261 121.5 no
C27 C26 H261 121.9 no
C22 C27 C26 122.9(4) yes
C22 C27 N28 106.7(3) yes
C26 C27 N28 130.4(4) yes
C27 N28 C29 110.9(3) yes
C27 N28 C36 125.1(3) yes
C29 N28 C36 123.6(3) yes
N21 C29 Ir1 115.4(3) yes
N21 C29 N28 105.3(3) yes
Ir1 C29 N28 139.2(3) yes
N7 C30 C31 117.8(3) yes
N7 C30 C35 119.7(3) yes
C31 C30 C35 122.4(3) yes
C30 C31 C32 117.6(4) yes
C30 C31 C45 120.6(4) yes
C32 C31 C45 121.8(3) yes
C31 C32 C33 121.8(3) yes
C31 C32 H321 119.4 no
C33 C32 H321 118.8 no
C32 C33 C34 118.6(3) yes
C32 C33 C46 120.6(3) yes
C34 C33 C46 120.7(4) yes
C33 C34 C35 121.7(4) yes
C33 C34 H341 119.2 no
C35 C34 H341 119.0 no
C34 C35 C30 117.7(3) yes
C34 C35 C47 120.2(4) yes
C30 C35 C47 122.1(4) yes
N28 C36 C37 117.1(3) yes
N28 C36 C41 120.0(3) yes
C37 C36 C41 122.9(4) yes
C36 C37 C38 117.0(4) yes
C36 C37 C42 121.2(3) yes
C38 C37 C42 121.8(3) yes
C37 C38 C39 122.3(4) yes
C37 C38 H381 117.7 no
C39 C38 H381 120.0 no
C38 C39 C40 118.8(4) yes
C38 C39 C43 120.9(4) yes
C40 C39 C43 120.4(4) yes
C39 C40 C41 121.7(4) yes
C39 C40 H401 119.1 no
C41 C40 H401 119.1 no
C36 C41 C40 117.3(4) yes
C36 C41 C44 122.2(4) yes
C40 C41 C44 120.5(4) yes
C37 C42 H422 110.9 no
C37 C42 H423 111.2 no
H422 C42 H423 107.3 no
C37 C42 H421 110.3 no
H422 C42 H421 108.5 no
H423 C42 H421 108.5 no
C39 C43 H431 110.7 no
C39 C43 H433 111.2 no
H431 C43 H433 107.8 no
C39 C43 H432 110.8 no
H431 C43 H432 107.6 no
H433 C43 H432 108.6 no
C41 C44 H442 108.8 no
C41 C44 H441 110.4 no
H442 C44 H441 110.7 no
C41 C44 H443 109.4 no
H442 C44 H443 109.5 no
H441 C44 H443 108.0 no
C31 C45 H451 109.3 no
C31 C45 H453 111.3 no
H451 C45 H453 109.1 no
C31 C45 H452 109.5 no
H451 C45 H452 108.8 no
H453 C45 H452 108.8 no
C33 C46 H463 112.2 no
C33 C46 H462 108.9 no
H463 C46 H462 109.3 no
C33 C46 H461 109.4 no
H463 C46 H461 109.0 no
H462 C46 H461 108.0 no
C35 C47 H473 112.1 no
C35 C47 H472 109.3 no
H473 C47 H472 109.1 no
C35 C47 H471 110.9 no
H473 C47 H471 108.1 no
H472 C47 H471 107.2 no
Cl49 C48 Cl50 112.0(3) yes
Cl49 C48 H481 109.3 no
Cl50 C48 H481 108.1 no
Cl49 C48 H482 108.4 no
Cl50 C48 H482 108.3 no
H481 C48 H482 110.8 no
Cl52 C51 Cl53 110.3(3) yes
Cl52 C51 H511 111.4 no
Cl53 C51 H511 109.3 no
Cl52 C51 H512 108.3 no
Cl53 C51 H512 107.5 no
H511 C51 H512 110.0 no

loop_
_geom_bond_atom_site_label_1
_geom_bond_atom_site_label_2
_geom_bond_distance
_geom_bond_publ_flag
Ir1 Cl2 2.5036(10) yes
Ir1 N3 2.105(3) yes
Ir1 C6 2.008(4) yes
Ir1 C20 1.958(3) yes
Ir1 C29 2.014(4) yes
N3 C4 1.138(5) yes
C4 C5 1.467(5) yes
C5 H53 0.966 no
C5 H52 0.953 no
C5 H51 0.976 no
C6 N7 1.362(5) yes
C6 N14 1.388(5) yes
N7 C8 1.405(5) yes
N7 C30 1.442(5) yes
C8 C9 1.377(6) yes
C8 C13 1.395(5) yes
C9 C10 1.385(6) yes
C9 H91 0.942 no
C10 C11 1.393(6) yes
C10 H101 0.926 no
C11 C12 1.382(6) yes
C11 H111 0.934 no
C12 C13 1.391(5) yes
C12 H121 0.923 no
C13 N14 1.403(5) yes
N14 C15 1.426(5) yes
C15 C16 1.382(5) yes
C15 C20 1.393(5) yes
C16 C17 1.396(6) yes
C16 H161 0.921 no
C17 C18 1.402(6) yes
C17 H171 0.933 no
C18 C19 1.392(5) yes
C18 H181 0.920 no
C19 C20 1.394(5) yes
C19 N21 1.425(5) yes
N21 C22 1.398(5) yes
N21 C29 1.386(4) yes
C22 C23 1.395(5) yes
C22 C27 1.395(5) yes
C23 C24 1.384(6) yes
C23 H231 0.944 no
C24 C25 1.397(6) yes
C24 H241 0.936 no
C25 C26 1.385(6) yes
C25 H251 0.927 no
C26 C27 1.385(5) yes
C26 H261 0.931 no
C27 N28 1.407(5) yes
N28 C29 1.363(5) yes
N28 C36 1.455(5) yes
C30 C31 1.395(5) yes
C30 C35 1.388(6) yes
C31 C32 1.390(5) yes
C31 C45 1.506(6) yes
C32 C33 1.389(6) yes
C32 H321 0.942 no
C33 C34 1.383(5) yes
C33 C46 1.510(5) yes
C34 C35 1.398(5) yes
C34 H341 0.932 no
C35 C47 1.510(5) yes
C36 C37 1.395(5) yes
C36 C41 1.390(6) yes
C37 C38 1.392(5) yes
C37 C42 1.489(6) yes
C38 C39 1.372(6) yes
C38 H381 0.923 no
C39 C40 1.392(6) yes
C39 C43 1.522(5) yes
C40 C41 1.389(5) yes
C40 H401 0.919 no
C41 C44 1.503(5) yes
C42 H422 0.963 no
C42 H423 0.963 no
C42 H421 0.970 no
C43 H431 0.962 no
C43 H433 0.964 no
C43 H432 0.954 no
C44 H442 0.946 no
C44 H441 0.955 no
C44 H443 0.947 no
C45 H451 0.973 no
C45 H453 0.966 no
C45 H452 0.961 no
C46 H463 0.961 no
C46 H462 0.973 no
C46 H461 0.954 no
C47 H473 0.950 no
C47 H472 0.954 no
C47 H471 0.941 no
C48 Cl49 1.749(5) yes
C48 Cl50 1.764(5) yes
C48 H481 0.971 no
C48 H482 0.974 no
C51 Cl52 1.739(6) yes
C51 Cl53 1.749(6) yes
C51 H511 0.966 no
C51 H512 0.974 no
